data_4085900
loop_
_publ_author_name
'Brendel, Matthias'
'Engelke, Ren\'e'
'Desai, Vidya G.'
'Rominger, Frank'
'Hofmann, Peter'

_publ_section_title
;
 Synthesis and Reactivity of Platinum(II)cis-Dialkyl,cis-Alkyl Chloro,
 andcis-Alkyl Hydrido Bis-N-heterocyclic Carbene Chelate Complexes
;
_journal_issue 12
_journal_name_full Organometallics
_journal_page_first 2870
_journal_paper_doi 10.1021/acs.organomet.5b00204
_journal_volume 34
_journal_year 2015
_chemical_formula_sum 'C19 H34 N4 Pt'
_chemical_formula_weight 513.59
_chemical_name_common '5b in manuscript'
_chemical_name_systematic
; 
 ? 
;
_space_group_IT_number 2
_symmetry_cell_setting triclinic
_symmetry_space_group_name_Hall '-P 1'
_symmetry_space_group_name_H-M 'P -1'
_atom_sites_solution_hydrogens geom
_atom_sites_solution_primary direct
_atom_sites_solution_secondary difmap
_audit_creation_method SHELXL-97
_cell_angle_alpha 88.6300(10)
_cell_angle_beta 80.8440(10)
_cell_angle_gamma 69.1630(10)
_cell_formula_units_Z 4
_cell_length_a 10.49630(10)
_cell_length_b 12.71450(10)
_cell_length_c 17.5964(2)
_cell_measurement_temperature 200(2)
_cell_volume 2165.42(4)
_computing_cell_refinement 'Bruker SMART'
_computing_data_collection 'Bruker SMART'
_computing_data_reduction 'Bruker SAINT'
_computing_molecular_graphics 'Bruker SHELXTL'
_computing_publication_material 'Bruker SHELXTL'
_computing_structure_refinement 'SHELXL-97 (Sheldrick, 1997)'
_computing_structure_solution 'SHELXS-97 (Sheldrick, 1990)'
_diffrn_ambient_temperature 200(2)
_diffrn_measured_fraction_theta_full 0.990
_diffrn_measured_fraction_theta_max 0.990
_diffrn_measurement_device_type 'CCD area detector'
_diffrn_measurement_method 'phi and omega scans'
_diffrn_radiation_monochromator graphite
_diffrn_radiation_source 'fine-focus sealed tube'
_diffrn_radiation_type MoK\a
_diffrn_radiation_wavelength 0.71073
_diffrn_reflns_av_R_equivalents 0.0707
_diffrn_reflns_av_sigmaI/netI 0.1068
_diffrn_reflns_limit_h_max 13
_diffrn_reflns_limit_h_min -13
_diffrn_reflns_limit_k_max 16
_diffrn_reflns_limit_k_min -16
_diffrn_reflns_limit_l_max 22
_diffrn_reflns_limit_l_min -22
_diffrn_reflns_number 21845
_diffrn_reflns_theta_full 27.48
_diffrn_reflns_theta_max 27.48
_diffrn_reflns_theta_min 1.71
_exptl_absorpt_coefficient_mu 6.487
_exptl_absorpt_correction_T_max 0.7784
_exptl_absorpt_correction_T_min 0.4350
_exptl_absorpt_correction_type multi-scan
_exptl_absorpt_process_details
;
Sheldrick, G. M. (2008). <i>SADABS</i>. University of G\"ottingen,             Germany.
;
_exptl_crystal_colour colorless
_exptl_crystal_density_diffrn 1.575
_exptl_crystal_density_method 'not measured'
_exptl_crystal_description polyhedron
_exptl_crystal_F_000 1016?
_exptl_crystal_size_max 0.08
_exptl_crystal_size_mid 0.07
_exptl_crystal_size_min 0.04
_refine_diff_density_max 1.359
_refine_diff_density_min -1.189
_refine_diff_density_rms 0.204
_refine_ls_extinction_method none
_refine_ls_goodness_of_fit_ref 1.021
_refine_ls_hydrogen_treatment constr
_refine_ls_matrix_type full
_refine_ls_number_parameters 437
_refine_ls_number_reflns 9864
_refine_ls_number_restraints 0
_refine_ls_restrained_S_all 1.021
_refine_ls_R_factor_all 0.0993
_refine_ls_R_factor_gt 0.0483
_refine_ls_shift/su_max 0.001
_refine_ls_shift/su_mean 0.000
_refine_ls_structure_factor_coef Fsqd
_refine_ls_weighting_details 'calc w=1/[\s^2^(Fo^2^)+(0.0237P)^2^+0.0000P] where P=(Fo^2^+2Fc^2^)/3'
_refine_ls_weighting_scheme calc
_refine_ls_wR_factor_gt 0.0869
_refine_ls_wR_factor_ref 0.1048
_reflns_number_gt 6384
_reflns_number_total 9864
_reflns_threshold_expression >2sigma(I)
_cod_data_source_file om5b00204_si_002.cif
_cod_data_source_block re20
_cod_depositor_comments
;
The following automatic conversions were performed:

'_symmetry_cell_setting' value 'Triclinic' changed to 'triclinic'
according to
/usr/data/users/saulius/crontab/automatic-downloads/rss-feeds/ACS/lib/dictionaries/cif_core.dic
dictionary named 'cif_core.dic' version 2.4.2 from 2011-04-26.

Automatic conversion script
Id: cif_fix_values 3271 2015-04-21 07:52:19Z andrius 

 Adding full bibliography for 4085895--4085903.cif.
;
_cod_original_sg_symbol_H-M P-1
_cod_database_code 4085900

loop_
_symmetry_equiv_pos_as_xyz
'x, y, z'
'-x, -y, -z'

loop_
_atom_site_label
_atom_site_type_symbol
_atom_site_fract_x
_atom_site_fract_y
_atom_site_fract_z
_atom_site_U_iso_or_equiv
_atom_site_adp_type
_atom_site_occupancy
_atom_site_symmetry_multiplicity
_atom_site_calc_flag
_atom_site_refinement_flags
Pt1_1 Pt 0.48295(3) 0.72562(2) 0.285814(17) 0.02568(9) Uani 1 1 d .
C1_1 C 0.6590(8) 0.6247(7) 0.2205(5) 0.0312(19) Uani 1 1 d .
N2_1 N 0.7838(7) 0.6300(6) 0.1909(4) 0.0326(17) Uani 1 1 d .
C2_1 C 0.8251(10) 0.7238(8) 0.2018(6) 0.052(3) Uani 1 1 d .
H2A_1 H 0.7463 0.7859 0.2288 0.077 Uiso 1 1 calc R
H2B_1 H 0.8574 0.7485 0.1516 0.077 Uiso 1 1 calc R
H2C_1 H 0.9000 0.7013 0.2326 0.077 Uiso 1 1 calc R
C3_1 C 0.8639(10) 0.5345(7) 0.1458(5) 0.043(2) Uani 1 1 d .
H3_1 H 0.9562 0.5187 0.1208 0.052 Uiso 1 1 calc R
C4_1 C 0.7905(10) 0.4684(8) 0.1430(5) 0.046(2) Uani 1 1 d .
H4_1 H 0.8180 0.3983 0.1158 0.056 Uiso 1 1 calc R
N5_1 N 0.6636(7) 0.5261(5) 0.1895(4) 0.0322(16) Uani 1 1 d .
C6_1 C 0.4005(8) 0.7010(7) 0.1946(5) 0.0295(19) Uani 1 1 d .
N7_1 N 0.3262(7) 0.7679(6) 0.1447(4) 0.0368(18) Uani 1 1 d .
C7_1 C 0.2766(9) 0.8913(7) 0.1492(5) 0.046(2) Uani 1 1 d .
H7A_1 H 0.3371 0.9157 0.1758 0.068 Uiso 1 1 calc R
H7B_1 H 0.1822 0.9203 0.1778 0.068 Uiso 1 1 calc R
H7C_1 H 0.2774 0.9203 0.0971 0.068 Uiso 1 1 calc R
C8_1 C 0.3136(10) 0.7045(8) 0.0858(5) 0.043(2) Uani 1 1 d .
H8_1 H 0.2642 0.7327 0.0444 0.052 Uiso 1 1 calc R
C9_1 C 0.3832(10) 0.5965(8) 0.0971(5) 0.044(2) Uani 1 1 d .
H9_1 H 0.3955 0.5334 0.0650 0.052 Uiso 1 1 calc R
N10_1 N 0.4330(7) 0.5954(6) 0.1644(4) 0.0321(16) Uani 1 1 d .
C10_1 C 0.5378(8) 0.5001(7) 0.1952(5) 0.037(2) Uani 1 1 d .
H10A_1 H 0.5042 0.4893 0.2496 0.044 Uiso 1 1 calc R
H10B_1 H 0.5563 0.4299 0.1652 0.044 Uiso 1 1 calc R
C21_1 C 0.2891(8) 0.8233(7) 0.3507(5) 0.033(2) Uani 1 1 d .
H21A_1 H 0.3086 0.8489 0.3988 0.040 Uiso 1 1 calc R
H21B_1 H 0.2505 0.8915 0.3213 0.040 Uiso 1 1 calc R
C22_1 C 0.1709(8) 0.7759(7) 0.3747(5) 0.034(2) Uani 1 1 d .
C23_1 C 0.2222(10) 0.6704(9) 0.4211(6) 0.058(3) Uani 1 1 d .
H23A_1 H 0.2591 0.6876 0.4650 0.087 Uiso 1 1 calc R
H23B_1 H 0.2951 0.6109 0.3882 0.087 Uiso 1 1 calc R
H23C_1 H 0.1454 0.6448 0.4397 0.087 Uiso 1 1 calc R
C24_1 C 0.1146(10) 0.7483(9) 0.3073(5) 0.056(3) Uani 1 1 d .
H24A_1 H 0.1882 0.6898 0.2740 0.083 Uiso 1 1 calc R
H24B_1 H 0.0796 0.8161 0.2778 0.083 Uiso 1 1 calc R
H24C_1 H 0.0392 0.7210 0.3261 0.083 Uiso 1 1 calc R
C25_1 C 0.0531(10) 0.8672(9) 0.4262(7) 0.068(3) Uani 1 1 d .
H25A_1 H 0.0881 0.8864 0.4703 0.102 Uiso 1 1 calc R
H25B_1 H -0.0214 0.8389 0.4446 0.102 Uiso 1 1 calc R
H25C_1 H 0.0175 0.9345 0.3963 0.102 Uiso 1 1 calc R
C31_1 C 0.5816(9) 0.7473(7) 0.3758(5) 0.036(2) Uani 1 1 d .
H31A_1 H 0.6464 0.7847 0.3534 0.044 Uiso 1 1 calc R
H31B_1 H 0.5095 0.8026 0.4129 0.044 Uiso 1 1 calc R
C32_1 C 0.6639(9) 0.6505(7) 0.4247(5) 0.037(2) Uani 1 1 d .
C33_1 C 0.5718(13) 0.5906(12) 0.4613(8) 0.106(5) Uani 1 1 d .
H33A_1 H 0.4899 0.6446 0.4925 0.159 Uiso 1 1 calc R
H33B_1 H 0.6217 0.5323 0.4942 0.159 Uiso 1 1 calc R
H33C_1 H 0.5434 0.5557 0.4212 0.159 Uiso 1 1 calc R
C34_1 C 0.7872(11) 0.5669(10) 0.3773(7) 0.086(4) Uani 1 1 d .
H34A_1 H 0.7581 0.5354 0.3357 0.129 Uiso 1 1 calc R
H34B_1 H 0.8335 0.5062 0.4099 0.129 Uiso 1 1 calc R
H34C_1 H 0.8513 0.6040 0.3551 0.129 Uiso 1 1 calc R
C35_1 C 0.7157(14) 0.6950(10) 0.4869(8) 0.100(5) Uani 1 1 d .
H35A_1 H 0.6376 0.7511 0.5194 0.151 Uiso 1 1 calc R
H35B_1 H 0.7811 0.7302 0.4635 0.151 Uiso 1 1 calc R
H35C_1 H 0.7620 0.6329 0.5184 0.151 Uiso 1 1 calc R
Pt1_2 Pt 0.50174(3) 0.22119(2) 0.221447(17) 0.02489(9) Uani 1 1 d .
C1_2 C 0.3236(8) 0.2238(7) 0.2862(5) 0.0285(19) Uani 1 1 d .
N2_2 N 0.1991(7) 0.3019(6) 0.3137(4) 0.0360(18) Uani 1 1 d .
C2_2 C 0.1589(10) 0.4218(8) 0.2985(6) 0.055(3) Uani 1 1 d .
H2A_2 H 0.1428 0.4646 0.3469 0.082 Uiso 1 1 calc R
H2B_2 H 0.0741 0.4464 0.2757 0.082 Uiso 1 1 calc R
H2C_2 H 0.2330 0.4350 0.2627 0.082 Uiso 1 1 calc R
C3_2 C 0.1175(9) 0.2561(8) 0.3640(5) 0.043(2) Uani 1 1 d .
H3_2 H 0.0261 0.2951 0.3895 0.052 Uiso 1 1 calc R
C4_2 C 0.1915(9) 0.1472(8) 0.3696(5) 0.044(2) Uani 1 1 d .
H4_2 H 0.1640 0.0939 0.4000 0.052 Uiso 1 1 calc R
N5_2 N 0.3179(7) 0.1276(6) 0.3216(4) 0.0332(17) Uani 1 1 d .
C6_2 C 0.5833(8) 0.1462(7) 0.3136(5) 0.0290(19) Uani 1 1 d .
N7_2 N 0.6659(7) 0.1626(6) 0.3607(4) 0.0326(17) Uani 1 1 d .
C7_2 C 0.7254(10) 0.2503(8) 0.3535(5) 0.048(3) Uani 1 1 d .
H7A_2 H 0.8141 0.2233 0.3188 0.071 Uiso 1 1 calc R
H7B_2 H 0.7397 0.2694 0.4043 0.071 Uiso 1 1 calc R
H7C_2 H 0.6624 0.3173 0.3326 0.071 Uiso 1 1 calc R
C8_2 C 0.6844(9) 0.0872(8) 0.4197(5) 0.041(2) Uani 1 1 d .
H8_2 H 0.7395 0.0816 0.4586 0.049 Uiso 1 1 calc R
C9_2 C 0.6088(9) 0.0234(7) 0.4110(5) 0.035(2) Uani 1 1 d .
H9_2 H 0.5989 -0.0353 0.4431 0.043 Uiso 1 1 calc R
N10_2 N 0.5485(6) 0.0599(5) 0.3464(4) 0.0267(15) Uani 1 1 d .
C10_2 C 0.4441(8) 0.0290(6) 0.3185(5) 0.0310(19) Uani 1 1 d .
H10A_2 H 0.4250 -0.0304 0.3506 0.037 Uiso 1 1 calc R
H10B_2 H 0.4775 -0.0013 0.2648 0.037 Uiso 1 1 calc R
C21_2 C 0.6961(8) 0.2050(7) 0.1582(5) 0.032(2) Uani 1 1 d .
H21A_2 H 0.6787 0.2473 0.1106 0.039 Uiso 1 1 calc R
H21B_2 H 0.7375 0.2451 0.1886 0.039 Uiso 1 1 calc R
C22_2 C 0.8092(8) 0.0879(7) 0.1332(4) 0.0301(19) Uani 1 1 d .
C23_2 C 0.7557(9) 0.0203(8) 0.0858(5) 0.048(2) Uani 1 1 d .
H23A_2 H 0.7211 0.0640 0.0420 0.071 Uiso 1 1 calc R
H23B_2 H 0.6806 0.0031 0.1178 0.071 Uiso 1 1 calc R
H23C_2 H 0.8306 -0.0501 0.0669 0.071 Uiso 1 1 calc R
C24_2 C 0.8603(9) 0.0170(8) 0.2014(5) 0.051(3) Uani 1 1 d .
H24A_2 H 0.7829 0.0033 0.2334 0.076 Uiso 1 1 calc R
H24B_2 H 0.8993 0.0575 0.2322 0.076 Uiso 1 1 calc R
H24C_2 H 0.9316 -0.0550 0.1821 0.076 Uiso 1 1 calc R
C25_2 C 0.9317(9) 0.1080(8) 0.0859(6) 0.053(3) Uani 1 1 d .
H25A_2 H 0.9019 0.1539 0.0421 0.080 Uiso 1 1 calc R
H25B_2 H 1.0027 0.0355 0.0671 0.080 Uiso 1 1 calc R
H25C_2 H 0.9699 0.1474 0.1181 0.080 Uiso 1 1 calc R
C31_2 C 0.4089(9) 0.2998(7) 0.1266(5) 0.036(2) Uani 1 1 d .
H31A_2 H 0.3449 0.3759 0.1456 0.043 Uiso 1 1 calc R
H31B_2 H 0.4835 0.3109 0.0890 0.043 Uiso 1 1 calc R
C32_2 C 0.3270(9) 0.2504(8) 0.0793(5) 0.038(2) Uani 1 1 d .
C33_2 C 0.4142(13) 0.1362(10) 0.0484(8) 0.095(5) Uani 1 1 d .
H33A_2 H 0.4452 0.0876 0.0909 0.142 Uiso 1 1 calc R
H33B_2 H 0.4947 0.1397 0.0130 0.142 Uiso 1 1 calc R
H33C_2 H 0.3607 0.1054 0.0206 0.142 Uiso 1 1 calc R
C34_2 C 0.2007(12) 0.2419(13) 0.1293(7) 0.095(5) Uani 1 1 d .
H34A_2 H 0.1402 0.3169 0.1503 0.142 Uiso 1 1 calc R
H34B_2 H 0.2287 0.1920 0.1717 0.142 Uiso 1 1 calc R
H34C_2 H 0.1511 0.2114 0.0985 0.142 Uiso 1 1 calc R
C35_2 C 0.2770(13) 0.3278(11) 0.0166(7) 0.089(5) Uani 1 1 d .
H35A_2 H 0.2192 0.4027 0.0391 0.134 Uiso 1 1 calc R
H35B_2 H 0.2227 0.2985 -0.0115 0.134 Uiso 1 1 calc R
H35C_2 H 0.3563 0.3332 -0.0189 0.134 Uiso 1 1 calc R

loop_
_atom_site_aniso_label
_atom_site_aniso_U_11
_atom_site_aniso_U_22
_atom_site_aniso_U_33
_atom_site_aniso_U_23
_atom_site_aniso_U_13
_atom_site_aniso_U_12
Pt1_1 0.02652(19) 0.02196(18) 0.02887(19) 0.00218(14) -0.00777(14) -0.00769(15)
C1_1 0.029(5) 0.028(5) 0.038(5) 0.006(4) -0.010(4) -0.011(4)
N2_1 0.033(4) 0.027(4) 0.039(4) 0.005(3) -0.005(3) -0.013(3)
C2_1 0.045(6) 0.050(6) 0.069(7) 0.001(5) -0.009(5) -0.027(5)
C3_1 0.041(6) 0.036(5) 0.038(6) 0.001(4) 0.004(4) -0.001(5)
C4_1 0.045(6) 0.037(5) 0.048(6) -0.009(5) 0.000(5) -0.007(5)
N5_1 0.031(4) 0.029(4) 0.036(4) 0.000(3) -0.008(3) -0.009(3)
C6_1 0.032(5) 0.027(4) 0.029(5) 0.006(4) -0.003(4) -0.011(4)
N7_1 0.032(4) 0.039(4) 0.044(5) 0.009(4) -0.016(4) -0.014(4)
C7_1 0.044(6) 0.042(6) 0.048(6) 0.016(5) -0.020(5) -0.008(5)
C8_1 0.049(6) 0.055(6) 0.032(5) 0.010(5) -0.021(5) -0.021(5)
C9_1 0.053(6) 0.051(6) 0.036(5) -0.005(5) -0.009(5) -0.029(5)
N10_1 0.038(4) 0.034(4) 0.027(4) -0.005(3) -0.009(3) -0.014(3)
C10_1 0.035(5) 0.029(5) 0.049(6) -0.002(4) -0.009(4) -0.013(4)
C21_1 0.037(5) 0.028(5) 0.037(5) 0.000(4) -0.011(4) -0.013(4)
C22_1 0.026(5) 0.039(5) 0.037(5) -0.002(4) -0.005(4) -0.010(4)
C23_1 0.058(7) 0.077(8) 0.054(7) 0.035(6) -0.019(5) -0.039(6)
C24_1 0.052(6) 0.077(8) 0.048(6) 0.007(6) -0.022(5) -0.030(6)
C25_1 0.045(6) 0.075(8) 0.081(8) -0.027(7) 0.020(6) -0.028(6)
C31_1 0.034(5) 0.026(5) 0.044(5) -0.002(4) -0.016(4) -0.001(4)
C32_1 0.035(5) 0.041(5) 0.024(5) 0.000(4) -0.011(4) 0.000(4)
C33_1 0.083(10) 0.121(12) 0.133(12) 0.097(10) -0.040(9) -0.058(9)
C34_1 0.050(7) 0.097(10) 0.073(9) 0.021(8) -0.014(6) 0.021(7)
C35_1 0.124(12) 0.067(9) 0.098(11) -0.012(8) -0.077(10) 0.007(8)
Pt1_2 0.02312(18) 0.02365(18) 0.02831(19) -0.00032(14) -0.00373(14) -0.00891(14)
C1_2 0.020(4) 0.029(4) 0.034(5) -0.002(4) -0.003(4) -0.006(4)
N2_2 0.022(4) 0.030(4) 0.049(5) -0.005(4) -0.004(3) -0.001(3)
C2_2 0.045(6) 0.040(6) 0.064(7) -0.008(5) 0.005(5) -0.003(5)
C3_2 0.028(5) 0.046(6) 0.048(6) -0.005(5) 0.004(4) -0.010(5)
C4_2 0.030(5) 0.041(6) 0.054(6) 0.005(5) 0.007(4) -0.011(4)
N5_2 0.024(4) 0.032(4) 0.043(4) -0.004(3) 0.000(3) -0.011(3)
C6_2 0.017(4) 0.033(5) 0.035(5) -0.002(4) -0.002(4) -0.008(4)
N7_2 0.026(4) 0.045(4) 0.030(4) -0.005(4) -0.003(3) -0.017(3)
C7_2 0.052(6) 0.058(7) 0.043(6) -0.003(5) -0.005(5) -0.033(6)
C8_2 0.038(5) 0.054(6) 0.031(5) 0.002(5) -0.014(4) -0.013(5)
C9_2 0.039(5) 0.036(5) 0.025(5) 0.003(4) -0.001(4) -0.008(4)
N10_2 0.022(4) 0.025(4) 0.032(4) 0.000(3) -0.001(3) -0.009(3)
C10_2 0.032(5) 0.023(4) 0.036(5) -0.002(4) -0.003(4) -0.008(4)
C21_2 0.031(5) 0.040(5) 0.031(5) 0.001(4) -0.012(4) -0.016(4)
C22_2 0.018(4) 0.047(5) 0.020(4) -0.001(4) 0.005(3) -0.009(4)
C23_2 0.038(6) 0.045(6) 0.049(6) -0.012(5) 0.000(5) -0.004(5)
C24_2 0.039(6) 0.048(6) 0.047(6) 0.002(5) -0.005(5) 0.006(5)
C25_2 0.032(5) 0.056(6) 0.067(7) 0.004(6) 0.005(5) -0.017(5)
C31_2 0.038(5) 0.034(5) 0.051(6) 0.015(4) -0.028(4) -0.022(4)
C32_2 0.028(5) 0.041(5) 0.046(6) 0.009(5) -0.012(4) -0.009(4)
C33_2 0.090(10) 0.062(8) 0.132(12) -0.035(8) -0.071(9) -0.001(7)
C34_2 0.062(8) 0.163(14) 0.080(9) -0.013(9) -0.012(7) -0.064(10)
C35_2 0.107(11) 0.127(12) 0.074(9) 0.050(8) -0.064(8) -0.072(10)

loop_
_atom_type_symbol
_atom_type_description
_atom_type_scat_dispersion_real
_atom_type_scat_dispersion_imag
_atom_type_scat_source
C C 0.0033 0.0016 'International Tables Vol C Tables 4.2.6.8 and 6.1.1.4'
H H 0.0000 0.0000 'International Tables Vol C Tables 4.2.6.8 and 6.1.1.4'
N N 0.0061 0.0033 'International Tables Vol C Tables 4.2.6.8 and 6.1.1.4'
Pt Pt -1.7033 8.3905 'International Tables Vol C Tables 4.2.6.8 and 6.1.1.4'

loop_
_geom_angle_atom_site_label_1
_geom_angle_atom_site_label_2
_geom_angle_atom_site_label_3
_geom_angle
C6_1 Pt1_1 C1_1 81.8(3)
C6_1 Pt1_1 C31_1 176.1(3)
C1_1 Pt1_1 C31_1 94.5(3)
C6_1 Pt1_1 C21_1 94.2(3)
C1_1 Pt1_1 C21_1 175.0(3)
C31_1 Pt1_1 C21_1 89.6(3)
N2_1 C1_1 N5_1 103.3(7)
N2_1 C1_1 Pt1_1 136.9(6)
N5_1 C1_1 Pt1_1 119.6(6)
C1_1 N2_1 C3_1 110.8(7)
C1_1 N2_1 C2_1 124.7(7)
C3_1 N2_1 C2_1 124.4(8)
C4_1 C3_1 N2_1 108.9(8)
C3_1 C4_1 N5_1 104.3(8)
C1_1 N5_1 C4_1 112.6(7)
C1_1 N5_1 C10_1 120.1(7)
C4_1 N5_1 C10_1 126.4(7)
N7_1 C6_1 N10_1 103.6(7)
N7_1 C6_1 Pt1_1 135.4(6)
N10_1 C6_1 Pt1_1 120.5(6)
C6_1 N7_1 C8_1 110.6(7)
C6_1 N7_1 C7_1 124.1(7)
C8_1 N7_1 C7_1 125.0(7)
C9_1 C8_1 N7_1 107.9(8)
C8_1 C9_1 N10_1 105.7(8)
C6_1 N10_1 C9_1 112.1(7)
C6_1 N10_1 C10_1 119.1(7)
C9_1 N10_1 C10_1 127.2(7)
N5_1 C10_1 N10_1 107.8(6)
C22_1 C21_1 Pt1_1 122.5(5)
C24_1 C22_1 C23_1 109.0(8)
C24_1 C22_1 C25_1 108.4(8)
C23_1 C22_1 C25_1 108.9(8)
C24_1 C22_1 C21_1 113.4(7)
C23_1 C22_1 C21_1 109.9(7)
C25_1 C22_1 C21_1 107.1(7)
C32_1 C31_1 Pt1_1 124.8(6)
C34_1 C32_1 C33_1 108.4(10)
C34_1 C32_1 C35_1 106.7(9)
C33_1 C32_1 C35_1 108.6(10)
C34_1 C32_1 C31_1 112.3(8)
C33_1 C32_1 C31_1 109.2(8)
C35_1 C32_1 C31_1 111.4(8)
C6_2 Pt1_2 C1_2 82.8(3)
C6_2 Pt1_2 C21_2 93.1(3)
C1_2 Pt1_2 C21_2 175.0(3)
C6_2 Pt1_2 C31_2 177.9(3)
C1_2 Pt1_2 C31_2 95.1(3)
C21_2 Pt1_2 C31_2 89.0(3)
N2_2 C1_2 N5_2 103.1(7)
N2_2 C1_2 Pt1_2 137.1(6)
N5_2 C1_2 Pt1_2 119.5(5)
C1_2 N2_2 C3_2 111.8(7)
C1_2 N2_2 C2_2 124.3(7)
C3_2 N2_2 C2_2 123.6(7)
C4_2 C3_2 N2_2 107.3(8)
C3_2 C4_2 N5_2 106.0(8)
C1_2 N5_2 C4_2 111.8(7)
C1_2 N5_2 C10_2 119.4(6)
C4_2 N5_2 C10_2 127.6(7)
N7_2 C6_2 N10_2 103.2(7)
N7_2 C6_2 Pt1_2 136.4(6)
N10_2 C6_2 Pt1_2 120.3(6)
C6_2 N7_2 C8_2 111.9(7)
C6_2 N7_2 C7_2 125.5(7)
C8_2 N7_2 C7_2 122.6(7)
C9_2 C8_2 N7_2 106.4(8)
C8_2 C9_2 N10_2 106.6(8)
C6_2 N10_2 C9_2 111.9(7)
C6_2 N10_2 C10_2 119.3(7)
C9_2 N10_2 C10_2 128.1(7)
N10_2 C10_2 N5_2 109.6(6)
C22_2 C21_2 Pt1_2 122.0(5)
C23_2 C22_2 C25_2 109.8(7)
C23_2 C22_2 C24_2 107.5(8)
C25_2 C22_2 C24_2 107.6(7)
C23_2 C22_2 C21_2 110.8(7)
C25_2 C22_2 C21_2 107.7(7)
C24_2 C22_2 C21_2 113.3(7)
C32_2 C31_2 Pt1_2 124.3(5)
C33_2 C32_2 C35_2 111.6(10)
C33_2 C32_2 C34_2 107.6(10)
C35_2 C32_2 C34_2 106.6(9)
C33_2 C32_2 C31_2 110.4(8)
C35_2 C32_2 C31_2 109.5(8)
C34_2 C32_2 C31_2 111.0(8)

loop_
_geom_bond_atom_site_label_1
_geom_bond_atom_site_label_2
_geom_bond_distance
Pt1_1 C6_1 2.021(8)
Pt1_1 C1_1 2.023(8)
Pt1_1 C31_1 2.098(8)
Pt1_1 C21_1 2.126(8)
C1_1 N2_1 1.354(10)
C1_1 N5_1 1.361(10)
N2_1 C3_1 1.385(10)
N2_1 C2_1 1.434(10)
C3_1 C4_1 1.332(12)
C4_1 N5_1 1.403(11)
N5_1 C10_1 1.460(10)
C6_1 N7_1 1.347(10)
C6_1 N10_1 1.361(10)
N7_1 C8_1 1.378(11)
N7_1 C7_1 1.467(11)
C8_1 C9_1 1.333(12)
C9_1 N10_1 1.367(10)
N10_1 C10_1 1.477(10)
C21_1 C22_1 1.560(11)
C22_1 C24_1 1.508(11)
C22_1 C23_1 1.526(12)
C22_1 C25_1 1.539(12)
C31_1 C32_1 1.559(11)
C32_1 C34_1 1.490(13)
C32_1 C33_1 1.494(13)
C32_1 C35_1 1.501(13)
Pt1_2 C6_2 2.015(8)
Pt1_2 C1_2 2.019(8)
Pt1_2 C21_2 2.106(8)
Pt1_2 C31_2 2.117(8)
C1_2 N2_2 1.352(10)
C1_2 N5_2 1.375(10)
N2_2 C3_2 1.395(11)
N2_2 C2_2 1.461(11)
C3_2 C4_2 1.335(12)
C4_2 N5_2 1.397(10)
N5_2 C10_2 1.459(10)
C6_2 N7_2 1.359(10)
C6_2 N10_2 1.363(9)
N7_2 C8_2 1.385(11)
N7_2 C7_2 1.453(10)
C8_2 C9_2 1.347(12)
C9_2 N10_2 1.380(10)
N10_2 C10_2 1.443(9)
C21_2 C22_2 1.558(11)
C22_2 C23_2 1.509(11)
C22_2 C25_2 1.515(11)
C22_2 C24_2 1.532(11)
C31_2 C32_2 1.570(11)
C32_2 C33_2 1.475(13)
C32_2 C35_2 1.492(13)
C32_2 C34_2 1.507(13)
